data_4070479
loop_
_publ_author_name
'Gl\"ockner, Andreas'
'Tamm, Matthias'
'Arif, Atta M.'
'Ernst, Richard D.'

_publ_section_title
;
 A New Versatile Approach to Substituted
 Cyclopentadienyl&#x2212;Cycloheptatrienyl Complexes of Zirconium
 (Trozircenes)
;
_journal_issue 24
_journal_name_full Organometallics
_journal_page_first 7041
_journal_paper_doi 10.1021/om900847y
_journal_volume 28
_journal_year 2009
_chemical_formula_moiety 'C15 H16 Zr'
_chemical_formula_sum 'C15 H16 Zr'
_chemical_formula_weight 287.50
_chemical_name_systematic
; 
 ? 
;
_space_group_IT_number 14
_symmetry_cell_setting monoclinic
_symmetry_space_group_name_Hall '-P 2yab'
_symmetry_space_group_name_H-M 'P 1 21/a 1'
_atom_sites_solution_hydrogens geom
_atom_sites_solution_primary direct
_atom_sites_solution_secondary difmap
_audit_creation_method SHELXL-97
_cell_angle_alpha 90.00
_cell_angle_beta 100.433(2)
_cell_angle_gamma 90.00
_cell_formula_units_Z 4
_cell_length_a 11.2763(3)
_cell_length_b 8.2112(3)
_cell_length_c 13.6876(5)
_cell_measurement_reflns_used 2685
_cell_measurement_temperature 150(1)
_cell_measurement_theta_max 27.485
_cell_measurement_theta_min 1.018
_cell_volume 1246.41(7)
_computing_cell_refinement DENZO-SMN
_computing_data_collection 'Nonius COLLECT'
_computing_data_reduction DENZO-SMN
_computing_molecular_graphics 'WinGX, Ortep3'
_computing_structure_refinement 'SHELXL-97 (Sheldrick, 1997)'
_computing_structure_solution SIR97
_diffrn_ambient_temperature 150(1)
_diffrn_measured_fraction_theta_full 0.995
_diffrn_measured_fraction_theta_max 0.995
_diffrn_measurement_device_type 'Nonius KappaCCD Diffractometer'
_diffrn_measurement_method 'Phi and Omega scan'
_diffrn_radiation_monochromator graphite
_diffrn_radiation_source 'fine-focus sealed tube'
_diffrn_radiation_type MoK\a
_diffrn_radiation_wavelength 0.71073
_diffrn_reflns_av_R_equivalents 0.0176
_diffrn_reflns_av_sigmaI/netI 0.0329
_diffrn_reflns_limit_h_max 14
_diffrn_reflns_limit_h_min -14
_diffrn_reflns_limit_k_max 10
_diffrn_reflns_limit_k_min -10
_diffrn_reflns_limit_l_max 17
_diffrn_reflns_limit_l_min -17
_diffrn_reflns_number 4682
_diffrn_reflns_theta_full 27.48
_diffrn_reflns_theta_max 27.48
_diffrn_reflns_theta_min 2.91
_exptl_absorpt_coefficient_mu 0.851
_exptl_absorpt_correction_T_max 0.9587
_exptl_absorpt_correction_T_min 0.7549
_exptl_absorpt_correction_type multi-scan
_exptl_absorpt_process_details 'DENZO-SMN (Otwinowski & Minor, 1997)'
_exptl_crystal_colour purple
_exptl_crystal_density_diffrn 1.532
_exptl_crystal_density_method 'not measured'
_exptl_crystal_description plate
_exptl_crystal_F_000 584
_exptl_crystal_size_max 0.35
_exptl_crystal_size_mid 0.20
_exptl_crystal_size_min 0.05
_refine_diff_density_max 0.628
_refine_diff_density_min -0.513
_refine_diff_density_rms 0.075
_refine_ls_extinction_coef 0.0069(10)
_refine_ls_extinction_expression Fc^*^=kFc[1+0.001xFc^2^\l^3^/sin(2\q)]^-1/4^
_refine_ls_extinction_method SHELXL
_refine_ls_goodness_of_fit_ref 1.032
_refine_ls_hydrogen_treatment mixed
_refine_ls_matrix_type full
_refine_ls_number_parameters 208
_refine_ls_number_reflns 2845
_refine_ls_number_restraints 0
_refine_ls_restrained_S_all 1.032
_refine_ls_R_factor_all 0.0400
_refine_ls_R_factor_gt 0.0303
_refine_ls_shift/su_max 0.001
_refine_ls_shift/su_mean 0.000
_refine_ls_structure_factor_coef Fsqd
_refine_ls_weighting_details 'calc w=1/[\s^2^(Fo^2^)+(0.0306P)^2^+1.2229P] where P=(Fo^2^+2Fc^2^)/3'
_refine_ls_weighting_scheme calc
_refine_ls_wR_factor_gt 0.0688
_refine_ls_wR_factor_ref 0.0739
_reflns_number_gt 2427
_reflns_number_total 2845
_reflns_threshold_expression >2sigma(I)
_cod_data_source_file om900847y_si_001.cif
_cod_data_source_block rde171
_cod_depositor_comments
;
The following automatic conversions were performed:

'_exptl_absorpt_correction_type' value 'Multi-scan' changed to
'multi-scan' according to
/home/saulius/struct/CIF-dictionaries/cif_core.dic dictionary named
'cif_core.dic' version 2.4.2 from 2011-04-26.

Automatic conversion script
Id: cif_fix_values 1715 2011-07-08 13:25:40Z adriana 
;
_cod_original_sg_symbol_H-M P21/a
_cod_database_code 4070479

loop_
_symmetry_equiv_pos_as_xyz
'x, y, z'
'-x+1/2, y+1/2, -z'
'-x, -y, -z'
'x-1/2, -y-1/2, z'

loop_
_atom_site_label
_atom_site_type_symbol
_atom_site_fract_x
_atom_site_fract_y
_atom_site_fract_z
_atom_site_U_iso_or_equiv
_atom_site_adp_type
_atom_site_occupancy
_atom_site_symmetry_multiplicity
_atom_site_calc_flag
_atom_site_refinement_flags
_atom_site_disorder_assembly
_atom_site_disorder_group
Zr1 Zr 0.602517(19) 0.55107(3) 0.805010(17) 0.02518(11) Uani 1 1 d . . .
C1 C 0.8095(2) 0.5518(4) 0.8101(3) 0.0492(8) Uani 1 1 d . . .
C2 C 0.7883(2) 0.6041(4) 0.9049(2) 0.0437(7) Uani 1 1 d . . .
C3 C 0.7064(3) 0.7238(4) 0.9261(2) 0.0381(6) Uani 1 1 d . . .
C4 C 0.6254(2) 0.8202(3) 0.8591(2) 0.0365(6) Uani 1 1 d . . .
C5 C 0.6070(2) 0.8218(3) 0.7543(2) 0.0376(6) Uani 1 1 d . . .
C6 C 0.6639(3) 0.7278(4) 0.6906(2) 0.0423(7) Uani 1 1 d . . .
C7 C 0.7544(3) 0.6078(4) 0.7151(3) 0.0479(8) Uani 1 1 d . . .
C8 C 0.5443(2) 0.2588(3) 0.8053(2) 0.0341(6) Uani 1 1 d . . .
C9 C 0.5048(2) 0.3316(3) 0.8875(2) 0.0337(6) Uani 1 1 d . . .
C10 C 0.4131(2) 0.4423(3) 0.8505(2) 0.0332(6) Uani 1 1 d . . .
C11 C 0.3953(2) 0.4382(3) 0.7464(2) 0.0323(6) Uani 1 1 d . . .
C12 C 0.4755(2) 0.3245(3) 0.71713(19) 0.0338(6) Uani 1 1 d . . .
C13 C 0.4772(3) 0.2727(6) 0.6116(3) 0.0559(9) Uani 1 1 d . B .
C14 C 0.5963(3) 0.2323(6) 0.5885(3) 0.0670(11) Uani 1 1 d . . .
H14 H 0.6488 0.1747 0.6389 0.080 Uiso 0.65 1 calc PR A 1
H14A H 0.6627 0.2990 0.6163 0.080 Uiso 0.35 1 calc PR A 2
C15 C 0.6376(5) 0.2628(11) 0.5128(4) 0.073(2) Uani 0.65 1 d P B 1
H15A H 0.6533 0.1767 0.4705 0.088 Uiso 0.65 1 calc PR B 1
H15B H 0.6537 0.3723 0.4969 0.088 Uiso 0.65 1 calc PR B 1
C15A C 0.6154(10) 0.1186(17) 0.5358(7) 0.063(3) Uani 0.35 1 d P B 2
H15C H 0.6471 0.1386 0.4772 0.076 Uiso 0.35 1 calc PR B 2
H15D H 0.5985 0.0103 0.5535 0.076 Uiso 0.35 1 calc PR B 2
H1 H 0.860(3) 0.461(4) 0.810(3) 0.056(10) Uiso 1 1 d . . .
H2 H 0.828(4) 0.543(5) 0.957(3) 0.081(13) Uiso 1 1 d . . .
H3 H 0.698(3) 0.730(4) 0.993(3) 0.053(9) Uiso 1 1 d . . .
H4 H 0.572(3) 0.888(4) 0.886(2) 0.053(9) Uiso 1 1 d . . .
H5 H 0.541(3) 0.889(4) 0.721(3) 0.057(10) Uiso 1 1 d . . .
H6 H 0.630(3) 0.740(5) 0.622(3) 0.064(11) Uiso 1 1 d . . .
H7 H 0.771(3) 0.552(4) 0.664(3) 0.063(11) Uiso 1 1 d . . .
H8 H 0.603(2) 0.190(4) 0.8056(18) 0.030(8) Uiso 1 1 d . . .
H9 H 0.537(3) 0.311(4) 0.956(2) 0.038(8) Uiso 1 1 d . . .
H10 H 0.375(3) 0.512(4) 0.888(2) 0.034(7) Uiso 1 1 d . . .
H11 H 0.339(3) 0.500(4) 0.705(2) 0.042(8) Uiso 1 1 d . . .
H13A H 0.418(4) 0.175(6) 0.590(3) 0.095(15) Uiso 1 1 d . . .
H13B H 0.446(4) 0.357(6) 0.564(4) 0.099(17) Uiso 1 1 d . . .

loop_
_atom_site_aniso_label
_atom_site_aniso_U_11
_atom_site_aniso_U_22
_atom_site_aniso_U_33
_atom_site_aniso_U_23
_atom_site_aniso_U_13
_atom_site_aniso_U_12
Zr1 0.02092(14) 0.02148(14) 0.03360(16) -0.00068(9) 0.00616(9) -0.00411(9)
C1 0.0232(12) 0.0307(15) 0.095(3) -0.0049(16) 0.0146(14) 0.0036(12)
C2 0.0307(13) 0.0369(15) 0.0564(19) 0.0154(14) -0.0110(13) -0.0071(12)
C3 0.0430(14) 0.0400(15) 0.0313(14) -0.0023(12) 0.0068(11) -0.0192(13)
C4 0.0344(13) 0.0258(14) 0.0509(16) -0.0113(12) 0.0119(12) -0.0026(11)
C5 0.0329(13) 0.0259(14) 0.0510(17) 0.0093(12) -0.0002(12) -0.0020(11)
C6 0.0470(16) 0.0474(17) 0.0326(15) 0.0043(13) 0.0077(12) -0.0178(14)
C7 0.0424(16) 0.0535(19) 0.0562(19) -0.0195(16) 0.0313(15) -0.0139(15)
C8 0.0250(12) 0.0191(12) 0.0590(17) -0.0027(11) 0.0096(11) -0.0028(10)
C9 0.0326(12) 0.0323(14) 0.0364(14) 0.0068(11) 0.0065(10) -0.0105(11)
C10 0.0231(11) 0.0346(14) 0.0448(15) -0.0073(12) 0.0142(11) -0.0079(11)
C11 0.0198(11) 0.0330(14) 0.0425(15) -0.0014(12) 0.0018(10) -0.0031(10)
C12 0.0279(11) 0.0358(14) 0.0380(14) -0.0103(11) 0.0072(10) -0.0114(11)
C13 0.0455(17) 0.075(3) 0.0481(19) -0.0285(19) 0.0107(14) -0.0128(18)
C14 0.0537(19) 0.093(3) 0.056(2) -0.031(2) 0.0160(16) -0.001(2)
C15 0.055(3) 0.124(6) 0.046(3) -0.030(4) 0.024(3) -0.028(4)
C15A 0.072(7) 0.084(8) 0.034(5) -0.017(5) 0.007(5) 0.011(6)

loop_
_atom_type_symbol
_atom_type_description
_atom_type_scat_dispersion_real
_atom_type_scat_dispersion_imag
_atom_type_scat_source
C C 0.0033 0.0016 'International Tables Vol C Tables 4.2.6.8 and 6.1.1.4'
H H 0.0000 0.0000 'International Tables Vol C Tables 4.2.6.8 and 6.1.1.4'
Zr Zr -2.9673 0.5597 'International Tables Vol C Tables 4.2.6.8 and 6.1.1.4'

loop_
_geom_angle_atom_site_label_1
_geom_angle_atom_site_label_2
_geom_angle_atom_site_label_3
_geom_angle
C1 Zr1 C2 35.77(13)
C1 Zr1 C7 35.34(13)
C2 Zr1 C7 66.60(12)
C1 Zr1 C6 66.38(12)
C2 Zr1 C6 86.15(11)
C7 Zr1 C6 35.35(12)
C1 Zr1 C4 86.27(10)
C2 Zr1 C4 66.39(11)
C7 Zr1 C4 85.88(11)
C6 Zr1 C4 66.00(11)
C1 Zr1 C3 66.69(11)
C2 Zr1 C3 35.38(11)
C7 Zr1 C3 86.05(11)
C6 Zr1 C3 85.80(10)
C4 Zr1 C3 35.31(10)
C1 Zr1 C5 86.03(11)
C2 Zr1 C5 86.03(10)
C7 Zr1 C5 66.09(11)
C6 Zr1 C5 35.04(11)
C4 Zr1 C5 35.25(11)
C3 Zr1 C5 66.19(10)
C1 Zr1 C9 120.92(11)
C2 Zr1 C9 107.16(10)
C7 Zr1 C9 144.40(11)
C6 Zr1 C9 165.04(10)
C4 Zr1 C9 125.16(10)
C3 Zr1 C9 108.98(9)
C5 Zr1 C9 149.41(10)
C1 Zr1 C8 105.46(10)
C2 Zr1 C8 112.92(10)
C7 Zr1 C8 114.42(10)
C6 Zr1 C8 135.44(10)
C4 Zr1 C8 158.17(10)
C3 Zr1 C8 133.21(10)
C5 Zr1 C8 160.02(10)
C9 Zr1 C8 33.03(9)
C1 Zr1 C10 153.42(11)
C2 Zr1 C10 129.86(11)
C7 Zr1 C10 161.35(11)
C6 Zr1 C10 139.66(10)
C4 Zr1 C10 108.12(9)
C3 Zr1 C10 112.52(9)
C5 Zr1 C10 118.74(10)
C9 Zr1 C10 32.64(9)
C8 Zr1 C10 54.29(9)
C1 Zr1 C11 152.13(11)
C2 Zr1 C11 161.00(10)
C7 Zr1 C11 129.55(11)
C6 Zr1 C11 112.85(10)
C4 Zr1 C11 119.72(9)
C3 Zr1 C11 140.55(10)
C5 Zr1 C11 109.05(9)
C9 Zr1 C11 54.07(9)
C8 Zr1 C11 54.04(9)
C10 Zr1 C11 32.56(9)
C1 Zr1 C12 119.86(10)
C2 Zr1 C12 142.49(10)
C7 Zr1 C12 107.72(10)
C6 Zr1 C12 110.59(10)
C4 Zr1 C12 150.89(9)
C3 Zr1 C12 163.59(9)
C5 Zr1 C12 127.11(10)
C9 Zr1 C12 54.61(9)
C8 Zr1 C12 32.91(9)
C10 Zr1 C12 54.28(8)
C11 Zr1 C12 32.54(9)
C7 C1 C2 128.3(3)
C7 C1 Zr1 72.59(16)
C2 C1 Zr1 72.26(16)
C7 C1 H1 115(2)
C2 C1 H1 116(2)
Zr1 C1 H1 127(2)
C3 C2 C1 128.2(3)
C3 C2 Zr1 72.47(15)
C1 C2 Zr1 71.98(17)
C3 C2 H2 118(3)
C1 C2 H2 113(3)
Zr1 C2 H2 128(3)
C4 C3 C2 128.6(3)
C4 C3 Zr1 72.34(15)
C2 C3 Zr1 72.15(16)
C4 C3 H3 116(2)
C2 C3 H3 115(2)
Zr1 C3 H3 127(2)
C5 C4 C3 128.6(3)
C5 C4 Zr1 72.45(15)
C3 C4 Zr1 72.35(16)
C5 C4 H4 113(2)
C3 C4 H4 118(2)
Zr1 C4 H4 130(2)
C6 C5 C4 128.8(3)
C6 C5 Zr1 72.40(16)
C4 C5 Zr1 72.30(15)
C6 C5 H5 115(2)
C4 C5 H5 116(2)
Zr1 C5 H5 129(2)
C5 C6 C7 128.8(3)
C5 C6 Zr1 72.56(16)
C7 C6 Zr1 72.29(17)
C5 C6 H6 114(2)
C7 C6 H6 117(2)
Zr1 C6 H6 128(2)
C1 C7 C6 128.6(3)
C1 C7 Zr1 72.07(17)
C6 C7 Zr1 72.36(16)
C1 C7 H7 116(2)
C6 C7 H7 115(3)
Zr1 C7 H7 127(2)
C9 C8 C12 108.3(2)
C9 C8 Zr1 73.46(15)
C12 C8 Zr1 74.64(15)
C9 C8 H8 128.3(17)
C12 C8 H8 123.3(17)
Zr1 C8 H8 115.3(18)
C10 C9 C8 107.8(2)
C10 C9 Zr1 73.99(15)
C8 C9 Zr1 73.51(14)
C10 C9 H9 126.6(18)
C8 C9 H9 125.6(18)
Zr1 C9 H9 116.8(18)
C9 C10 C11 108.2(2)
C9 C10 Zr1 73.36(14)
C11 C10 Zr1 74.15(14)
C9 C10 H10 125.7(18)
C11 C10 H10 125.9(18)
Zr1 C10 H10 114.9(19)
C10 C11 C12 108.9(2)
C10 C11 Zr1 73.29(14)
C12 C11 Zr1 74.13(14)
C10 C11 H11 125(2)
C12 C11 H11 126(2)
Zr1 C11 H11 120(2)
C11 C12 C8 106.9(2)
C11 C12 C13 125.4(3)
C8 C12 C13 127.5(3)
C11 C12 Zr1 73.33(14)
C8 C12 Zr1 72.44(14)
C13 C12 Zr1 124.2(2)
C14 C13 C12 116.0(3)
C14 C13 H13A 109(3)
C12 C13 H13A 111(2)
C14 C13 H13B 105(3)
C12 C13 H13B 112(3)
H13A C13 H13B 103(4)
C15A C14 C15 61.8(7)
C15A C14 C13 124.3(7)
C15 C14 C13 129.2(5)
C15A C14 H14 84.0
C15 C14 H14 115.4
C13 C14 H14 115.4
C15A C14 H14A 117.8
C15 C14 H14A 80.3
C13 C14 H14A 117.8
H14 C14 H14A 69.7
C14 C15 H15A 120.0
C14 C15 H15B 120.0
H15A C15 H15B 120.0
C14 C15A H15C 120.0
C14 C15A H15D 120.0
H15C C15A H15D 120.0

loop_
_geom_bond_atom_site_label_1
_geom_bond_atom_site_label_2
_geom_bond_distance
Zr1 C1 2.322(3)
Zr1 C2 2.326(3)
Zr1 C7 2.329(3)
Zr1 C6 2.330(3)
Zr1 C4 2.330(3)
Zr1 C3 2.330(3)
Zr1 C5 2.332(3)
Zr1 C9 2.487(2)
Zr1 C8 2.488(3)
Zr1 C10 2.495(2)
Zr1 C11 2.506(2)
Zr1 C12 2.517(2)
C1 C7 1.412(5)
C1 C2 1.427(5)
C1 H1 0.94(4)
C2 C3 1.415(5)
C2 H2 0.92(4)
C3 C4 1.413(4)
C3 H3 0.94(3)
C4 C5 1.411(4)
C4 H4 0.94(4)
C5 C6 1.403(4)
C5 H5 0.97(4)
C6 C7 1.415(5)
C6 H6 0.95(4)
C7 H7 0.89(4)
C8 C9 1.414(4)
C8 C12 1.418(4)
C8 H8 0.87(3)
C9 C10 1.400(4)
C9 H9 0.95(3)
C10 C11 1.402(4)
C10 H10 0.93(3)
C11 C12 1.407(4)
C11 H11 0.93(3)
C12 C13 1.509(4)
C13 C14 1.472(5)
C13 H13A 1.05(5)
C13 H13B 0.97(5)
C14 C15A 1.222(11)
C14 C15 1.236(6)
C14 H14 0.9500
C14 H14A 0.9500
C15 H15A 0.9500
C15 H15B 0.9500
C15A H15C 0.9500
C15A H15D 0.9500

loop_
_geom_torsion_atom_site_label_1
_geom_torsion_atom_site_label_2
_geom_torsion_atom_site_label_3
_geom_torsion_atom_site_label_4
_geom_torsion
C2 Zr1 C1 C7 -141.5(3)
C6 Zr1 C1 C7 -22.74(18)
C4 Zr1 C1 C7 -88.1(2)
C3 Zr1 C1 C7 -118.6(2)
C5 Zr1 C1 C7 -52.80(19)
C9 Zr1 C1 C7 142.55(18)
C8 Zr1 C1 C7 110.57(19)
C10 Zr1 C1 C7 147.4(2)
C11 Zr1 C1 C7 71.8(3)
C12 Zr1 C1 C7 78.3(2)
C7 Zr1 C1 C2 141.5(3)
C6 Zr1 C1 C2 118.8(2)
C4 Zr1 C1 C2 53.39(18)
C3 Zr1 C1 C2 22.97(17)
C5 Zr1 C1 C2 88.72(18)
C9 Zr1 C1 C2 -75.93(19)
C8 Zr1 C1 C2 -107.90(18)
C10 Zr1 C1 C2 -71.1(3)
C11 Zr1 C1 C2 -146.6(2)
C12 Zr1 C1 C2 -140.17(17)
C7 C1 C2 C3 0.5(5)
Zr1 C1 C2 C3 -48.7(3)
C7 C1 C2 Zr1 49.2(3)
C1 Zr1 C2 C3 141.8(3)
C7 Zr1 C2 C3 118.7(2)
C6 Zr1 C2 C3 88.17(18)
C4 Zr1 C2 C3 22.71(16)
C5 Zr1 C2 C3 53.05(18)
C9 Zr1 C2 C3 -98.80(17)
C8 Zr1 C2 C3 -133.51(16)
C10 Zr1 C2 C3 -71.7(2)
C11 Zr1 C2 C3 -90.4(3)
C12 Zr1 C2 C3 -152.42(16)
C7 Zr1 C2 C1 -23.09(18)
C6 Zr1 C2 C1 -53.59(19)
C4 Zr1 C2 C1 -119.0(2)
C3 Zr1 C2 C1 -141.8(3)
C5 Zr1 C2 C1 -88.71(19)
C9 Zr1 C2 C1 119.44(18)
C8 Zr1 C2 C1 84.73(19)
C10 Zr1 C2 C1 146.53(17)
C11 Zr1 C2 C1 127.9(3)
C12 Zr1 C2 C1 65.8(2)
C1 C2 C3 C4 0.3(5)
Zr1 C2 C3 C4 -48.3(3)
C1 C2 C3 Zr1 48.5(3)
C1 Zr1 C3 C4 119.06(19)
C2 Zr1 C3 C4 142.3(3)
C7 Zr1 C3 C4 88.45(18)
C6 Zr1 C3 C4 53.00(17)
C5 Zr1 C3 C4 22.88(16)
C9 Zr1 C3 C4 -124.61(16)
C8 Zr1 C3 C4 -151.31(15)
C10 Zr1 C3 C4 -89.83(17)
C11 Zr1 C3 C4 -68.6(2)
C12 Zr1 C3 C4 -123.8(3)
C1 Zr1 C3 C2 -23.20(18)
C7 Zr1 C3 C2 -53.82(19)
C6 Zr1 C3 C2 -89.26(19)
C4 Zr1 C3 C2 -142.3(3)
C5 Zr1 C3 C2 -119.38(19)
C9 Zr1 C3 C2 93.13(18)
C8 Zr1 C3 C2 66.4(2)
C10 Zr1 C3 C2 127.91(17)
C11 Zr1 C3 C2 149.17(18)
C12 Zr1 C3 C2 93.9(4)
C2 C3 C4 C5 -0.6(5)
Zr1 C3 C4 C5 -48.8(3)
C2 C3 C4 Zr1 48.2(3)
C1 Zr1 C4 C5 88.39(19)
C2 Zr1 C4 C5 119.19(19)
C7 Zr1 C4 C5 52.97(18)
C6 Zr1 C4 C5 22.63(17)
C3 Zr1 C4 C5 141.9(3)
C9 Zr1 C4 C5 -145.88(16)
C8 Zr1 C4 C5 -147.8(2)
C10 Zr1 C4 C5 -114.44(17)
C11 Zr1 C4 C5 -80.98(18)
C12 Zr1 C4 C5 -66.9(3)
C1 Zr1 C4 C3 -53.56(18)
C2 Zr1 C4 C3 -22.75(17)
C7 Zr1 C4 C3 -88.98(18)
C6 Zr1 C4 C3 -119.32(19)
C5 Zr1 C4 C3 -141.9(3)
C9 Zr1 C4 C3 72.18(18)
C8 Zr1 C4 C3 70.2(3)
C10 Zr1 C4 C3 103.61(17)
C11 Zr1 C4 C3 137.07(16)
C12 Zr1 C4 C3 151.15(18)
C3 C4 C5 C6 0.3(5)
Zr1 C4 C5 C6 -48.5(3)
C3 C4 C5 Zr1 48.7(3)
C1 Zr1 C5 C6 53.09(19)
C2 Zr1 C5 C6 88.95(18)
C7 Zr1 C5 C6 22.82(17)
C4 Zr1 C5 C6 142.2(3)
C3 Zr1 C5 C6 119.33(19)
C9 Zr1 C5 C6 -153.42(19)
C8 Zr1 C5 C6 -73.1(3)
C10 Zr1 C5 C6 -137.05(17)
C11 Zr1 C5 C6 -102.90(17)
C12 Zr1 C5 C6 -71.89(19)
C1 Zr1 C5 C4 -89.16(19)
C2 Zr1 C5 C4 -53.30(18)
C7 Zr1 C5 C4 -119.43(19)
C6 Zr1 C5 C4 -142.2(3)
C3 Zr1 C5 C4 -22.92(16)
C9 Zr1 C5 C4 64.3(2)
C8 Zr1 C5 C4 144.6(3)
C10 Zr1 C5 C4 80.70(18)
C11 Zr1 C5 C4 114.85(17)
C12 Zr1 C5 C4 145.86(15)
C4 C5 C6 C7 -0.1(5)
Zr1 C5 C6 C7 -48.5(3)
C4 C5 C6 Zr1 48.4(3)
C1 Zr1 C6 C5 -119.47(19)
C2 Zr1 C6 C5 -88.58(18)
C7 Zr1 C6 C5 -142.2(3)
C4 Zr1 C6 C5 -22.75(16)
C3 Zr1 C6 C5 -53.11(17)
C9 Zr1 C6 C5 118.1(4)
C8 Zr1 C6 C5 152.22(16)
C10 Zr1 C6 C5 67.3(2)
C11 Zr1 C6 C5 90.91(17)
C12 Zr1 C6 C5 125.93(16)
C1 Zr1 C6 C7 22.73(18)
C2 Zr1 C6 C7 53.62(19)
C4 Zr1 C6 C7 119.4(2)
C3 Zr1 C6 C7 89.09(19)
C5 Zr1 C6 C7 142.2(3)
C9 Zr1 C6 C7 -99.7(4)
C8 Zr1 C6 C7 -65.6(2)
C10 Zr1 C6 C7 -150.45(18)
C11 Zr1 C6 C7 -126.89(18)
C12 Zr1 C6 C7 -91.86(19)
C2 C1 C7 C6 -0.8(5)
Zr1 C1 C7 C6 48.3(3)
C2 C1 C7 Zr1 -49.1(3)
C5 C6 C7 C1 0.5(5)
Zr1 C6 C7 C1 -48.2(3)
C5 C6 C7 Zr1 48.6(3)
C2 Zr1 C7 C1 23.34(18)
C6 Zr1 C7 C1 142.3(3)
C4 Zr1 C7 C1 89.36(19)
C3 Zr1 C7 C1 53.96(19)
C5 Zr1 C7 C1 119.6(2)
C9 Zr1 C7 C1 -63.7(3)
C8 Zr1 C7 C1 -82.3(2)
C10 Zr1 C7 C1 -131.0(3)
C11 Zr1 C7 C1 -144.82(17)
C12 Zr1 C7 C1 -116.93(18)
C1 Zr1 C7 C6 -142.3(3)
C2 Zr1 C7 C6 -118.9(2)
C4 Zr1 C7 C6 -52.90(18)
C3 Zr1 C7 C6 -88.30(19)
C5 Zr1 C7 C6 -22.64(17)
C9 Zr1 C7 C6 154.08(18)
C8 Zr1 C7 C6 135.44(17)
C10 Zr1 C7 C6 86.7(4)
C11 Zr1 C7 C6 72.9(2)
C12 Zr1 C7 C6 100.81(18)
C1 Zr1 C8 C9 123.55(18)
C2 Zr1 C8 C9 86.41(18)
C7 Zr1 C8 C9 160.05(17)
C6 Zr1 C8 C9 -164.60(16)
C4 Zr1 C8 C9 3.0(3)
C3 Zr1 C8 C9 51.2(2)
C5 Zr1 C8 C9 -113.1(3)
C10 Zr1 C8 C9 -37.17(15)
C11 Zr1 C8 C9 -77.63(17)
C12 Zr1 C8 C9 -114.9(2)
C1 Zr1 C8 C12 -121.56(17)
C2 Zr1 C8 C12 -158.71(16)
C7 Zr1 C8 C12 -85.06(17)
C6 Zr1 C8 C12 -49.7(2)
C4 Zr1 C8 C12 117.8(3)
C3 Zr1 C8 C12 166.11(15)
C5 Zr1 C8 C12 1.8(4)
C9 Zr1 C8 C12 114.9(2)
C10 Zr1 C8 C12 77.72(16)
C11 Zr1 C8 C12 37.26(14)
C12 C8 C9 C10 -0.5(3)
Zr1 C8 C9 C10 66.63(18)
C12 C8 C9 Zr1 -67.11(17)
C1 Zr1 C9 C10 175.99(17)
C2 Zr1 C9 C10 139.60(17)
C7 Zr1 C9 C10 -146.8(2)
C6 Zr1 C9 C10 -68.4(4)
C4 Zr1 C9 C10 66.78(19)
C3 Zr1 C9 C10 102.36(17)
C5 Zr1 C9 C10 27.3(3)
C8 Zr1 C9 C10 -114.6(2)
C11 Zr1 C9 C10 -37.03(16)
C12 Zr1 C9 C10 -77.36(17)
C1 Zr1 C9 C8 -69.44(19)
C2 Zr1 C9 C8 -105.83(17)
C7 Zr1 C9 C8 -32.3(3)
C6 Zr1 C9 C8 46.2(5)
C4 Zr1 C9 C8 -178.66(15)
C3 Zr1 C9 C8 -143.07(16)
C5 Zr1 C9 C8 141.8(2)
C10 Zr1 C9 C8 114.6(2)
C11 Zr1 C9 C8 77.54(17)
C12 Zr1 C9 C8 37.20(15)
C8 C9 C10 C11 0.2(3)
Zr1 C9 C10 C11 66.53(18)
C8 C9 C10 Zr1 -66.31(17)
C1 Zr1 C10 C9 -7.7(3)
C2 Zr1 C10 C9 -53.8(2)
C7 Zr1 C10 C9 95.1(4)
C6 Zr1 C10 C9 158.24(17)
C4 Zr1 C10 C9 -127.77(17)
C3 Zr1 C10 C9 -90.31(18)
C5 Zr1 C10 C9 -164.58(16)
C8 Zr1 C10 C9 37.63(16)
C11 Zr1 C10 C9 115.0(2)
C12 Zr1 C10 C9 78.47(17)
C1 Zr1 C10 C11 -122.7(3)
C2 Zr1 C10 C11 -168.83(17)
C7 Zr1 C10 C11 -20.0(4)
C6 Zr1 C10 C11 43.2(2)
C4 Zr1 C10 C11 117.19(17)
C3 Zr1 C10 C11 154.65(16)
C5 Zr1 C10 C11 80.37(18)
C9 Zr1 C10 C11 -115.0(2)
C8 Zr1 C10 C11 -77.41(17)
C12 Zr1 C10 C11 -36.57(16)
C9 C10 C11 C12 0.1(3)
Zr1 C10 C11 C12 66.12(18)
C9 C10 C11 Zr1 -66.01(18)
C1 Zr1 C11 C10 126.4(3)
C2 Zr1 C11 C10 27.2(4)
C7 Zr1 C11 C10 171.86(18)
C6 Zr1 C11 C10 -151.26(17)
C4 Zr1 C11 C10 -76.78(19)
C3 Zr1 C11 C10 -38.5(2)
C5 Zr1 C11 C10 -113.86(17)
C9 Zr1 C11 C10 37.12(16)
C8 Zr1 C11 C10 78.24(18)
C12 Zr1 C11 C10 115.9(2)
C1 Zr1 C11 C12 10.5(3)
C2 Zr1 C11 C12 -88.8(4)
C7 Zr1 C11 C12 55.9(2)
C6 Zr1 C11 C12 92.81(18)
C4 Zr1 C11 C12 167.29(16)
C3 Zr1 C11 C12 -154.43(17)
C5 Zr1 C11 C12 130.20(17)
C9 Zr1 C11 C12 -78.81(18)
C8 Zr1 C11 C12 -37.70(16)
C10 Zr1 C11 C12 -115.9(2)
C10 C11 C12 C8 -0.4(3)
Zr1 C11 C12 C8 65.18(17)
C10 C11 C12 C13 174.0(3)
Zr1 C11 C12 C13 -120.4(3)
C10 C11 C12 Zr1 -65.58(18)
C9 C8 C12 C11 0.5(3)
Zr1 C8 C12 C11 -65.78(17)
C9 C8 C12 C13 -173.7(3)
Zr1 C8 C12 C13 120.0(3)
C9 C8 C12 Zr1 66.32(17)
C1 Zr1 C12 C11 -174.38(18)
C2 Zr1 C12 C11 147.68(19)
C7 Zr1 C12 C11 -137.89(18)
C6 Zr1 C12 C11 -100.52(18)
C4 Zr1 C12 C11 -23.1(3)
C3 Zr1 C12 C11 76.1(4)
C5 Zr1 C12 C11 -64.86(19)
C9 Zr1 C12 C11 77.01(17)
C8 Zr1 C12 C11 114.4(2)
C10 Zr1 C12 C11 36.60(16)
C1 Zr1 C12 C8 71.26(19)
C2 Zr1 C12 C8 33.3(2)
C7 Zr1 C12 C8 107.75(17)
C6 Zr1 C12 C8 145.13(16)
C4 Zr1 C12 C8 -137.5(2)
C3 Zr1 C12 C8 -38.3(4)
C5 Zr1 C12 C8 -179.22(15)
C9 Zr1 C12 C8 -37.34(15)
C10 Zr1 C12 C8 -77.76(17)
C11 Zr1 C12 C8 -114.4(2)
C1 Zr1 C12 C13 -52.5(3)
C2 Zr1 C12 C13 -90.5(3)
C7 Zr1 C12 C13 -16.0(3)
C6 Zr1 C12 C13 21.3(3)
C4 Zr1 C12 C13 98.7(3)
C3 Zr1 C12 C13 -162.0(3)
C5 Zr1 C12 C13 57.0(3)
C9 Zr1 C12 C13 -161.1(3)
C8 Zr1 C12 C13 -123.8(3)
C10 Zr1 C12 C13 158.4(3)
C11 Zr1 C12 C13 121.8(3)
C11 C12 C13 C14 147.1(3)
C8 C12 C13 C14 -39.7(5)
Zr1 C12 C13 C14 53.8(5)
C12 C13 C14 C15A 139.8(8)
C12 C13 C14 C15 -140.8(6)
